data_4022086
loop_
_publ_author_name
'Ireneusz Nowak'
'Morris J. Robins'

_publ_section_title
;
 Addition of Difluorocarbene to 4',5'-Unsaturated Nucleosides:
 Synthesis and Deoxygenation Reactions of
 Difluorospirocyclopropane Nucleosides
;
_journal_name_full 'Journal of Organic Chemistry'
_journal_page_first 8876
_journal_page_last 8883
_journal_paper_doi 10.1021/jo061606u
_journal_volume 71
_journal_year 2006
_chemical_absolute_configuration unk
_chemical_formula_sum 'C20 H18 F2 N2 O6'
_chemical_formula_weight 420.36
_chemical_name_systematic
; 
 ? 
;
_space_group_IT_number 4
_symmetry_cell_setting monoclinic
_symmetry_space_group_name_Hall 'P 2yb'
_symmetry_space_group_name_H-M 'P 1 21 1'
_atom_sites_solution_hydrogens geom
_atom_sites_solution_primary direct
_atom_sites_solution_secondary difmap
_audit_creation_method SHELXL-97
_cell_angle_alpha 90.00
_cell_angle_beta 114.245(12)
_cell_angle_gamma 90.00
_cell_formula_units_Z 2
_cell_length_a 12.0009(18)
_cell_length_b 7.0164(10)
_cell_length_c 12.796(2)
_cell_measurement_reflns_used 39
_cell_measurement_temperature 296(2)
_cell_measurement_theta_max 14.65
_cell_measurement_theta_min 4.54
_cell_volume 982.4(3)
_computing_cell_refinement 'Bruker XSCANS'
_computing_data_collection 'Bruker XSCANS'
_computing_data_reduction 'Bruker SHELXTL'
_computing_molecular_graphics 'Bruker SHELXTL'
_computing_publication_material 'Bruker SHELXTL'
_computing_structure_refinement 'SHELXL-97 (Sheldrick, 1997)'
_computing_structure_solution 'SHELXS-97 (Sheldrick, 1990)'
_diffrn_ambient_temperature 296(2)
_diffrn_measured_fraction_theta_full 0.997
_diffrn_measured_fraction_theta_max 0.997
_diffrn_measurement_device_type 'Bruker P4'
_diffrn_measurement_method 'Theta/2-theta scans'
_diffrn_radiation_monochromator graphite
_diffrn_radiation_source 'fine-focus sealed tube'
_diffrn_radiation_type MoK\a
_diffrn_radiation_wavelength 0.71073
_diffrn_reflns_av_R_equivalents 0.0205
_diffrn_reflns_av_sigmaI/netI 0.0315
_diffrn_reflns_limit_h_max 15
_diffrn_reflns_limit_h_min -1
_diffrn_reflns_limit_k_max 1
_diffrn_reflns_limit_k_min -9
_diffrn_reflns_limit_l_max 15
_diffrn_reflns_limit_l_min -16
_diffrn_reflns_number 3179
_diffrn_reflns_theta_full 27.49
_diffrn_reflns_theta_max 27.49
_diffrn_reflns_theta_min 3.03
_diffrn_standards_interval_count 97
_diffrn_standards_number 3
_exptl_absorpt_coefficient_mu 0.118
_exptl_absorpt_correction_T_max 0.9746
_exptl_absorpt_correction_T_min 0.9327
_exptl_absorpt_correction_type none
_exptl_crystal_colour COLORLESS
_exptl_crystal_density_diffrn 1.421
_exptl_crystal_density_method 'not measured'
_exptl_crystal_description PLATE
_exptl_crystal_F_000 436
_exptl_crystal_size_max 0.60
_exptl_crystal_size_mid 0.48
_exptl_crystal_size_min 0.22
_refine_diff_density_max 0.154
_refine_diff_density_min -0.163
_refine_diff_density_rms 0.038
_refine_ls_abs_structure_details 'Flack H D (1983), Acta Cryst. A39, 876-881'
_refine_ls_abs_structure_Flack 0(10)
_refine_ls_extinction_method none
_refine_ls_goodness_of_fit_ref 1.047
_refine_ls_hydrogen_treatment constr
_refine_ls_matrix_type full
_refine_ls_number_parameters 273
_refine_ls_number_reflns 2430
_refine_ls_number_restraints 1
_refine_ls_restrained_S_all 1.046
_refine_ls_R_factor_all 0.0406
_refine_ls_R_factor_gt 0.0337
_refine_ls_shift/su_max 0.007
_refine_ls_shift/su_mean 0.001
_refine_ls_structure_factor_coef Fsqd
_refine_ls_weighting_details 'calc w=1/[\s^2^(Fo^2^)+(0.0416P)^2^+0.0847P] where P=(Fo^2^+2Fc^2^)/3'
_refine_ls_weighting_scheme calc
_refine_ls_wR_factor_gt 0.0834
_refine_ls_wR_factor_ref 0.0872
_reflns_number_gt 2150
_reflns_number_total 2430
_reflns_threshold_expression >2sigma(I)
_cod_data_source_file jo061606usi20060803_013934.cif
_cod_depositor_comments
;
The following automatic conversions were performed:
'_symmetry_cell_setting' value 'Monoclinic' changed to 'monoclinic'
according to '/home/saulius/struct/CIF-dictionaries/cif_core.dic'
dictionary named 'cif_core.dic' version 2.4.1 from 2010-06-29.

Automatic conversion script
Id: cif_fix_enum 1527 2010-12-29 10:47:43Z saulius 
;
_cod_original_sg_symbol_H-M 'P 21'
_cod_database_code 4022086

loop_
_symmetry_equiv_pos_as_xyz
'x, y, z'
'-x, y+1/2, -z'

loop_
_atom_site_label
_atom_site_type_symbol
_atom_site_fract_x
_atom_site_fract_y
_atom_site_fract_z
_atom_site_U_iso_or_equiv
_atom_site_adp_type
_atom_site_occupancy
_atom_site_symmetry_multiplicity
_atom_site_calc_flag
_atom_site_refinement_flags
C2 C 0.82329(17) 0.4894(3) 0.92395(16) 0.0313(4) Uani 1 1 d .
C4 C 0.8795(2) 0.2736(4) 1.09264(18) 0.0407(5) Uani 1 1 d .
C5 C 0.8619(2) 0.1179(3) 1.01541(19) 0.0446(5) Uani 1 1 d .
H5 H 0.8754 -0.0062 1.0434 0.054 Uiso 1 1 calc R
C6 C 0.82624(19) 0.1493(3) 0.90387(18) 0.0369(4) Uani 1 1 d .
H6 H 0.8141 0.0451 0.8555 0.044 Uiso 1 1 calc R
C1' C 0.76058(18) 0.3492(3) 0.73180(15) 0.0343(4) Uani 1 1 d .
H1' H 0.7623 0.2225 0.7002 0.041 Uiso 1 1 calc R
C2' C 0.83075(18) 0.4839(4) 0.68754(16) 0.0371(5) Uani 1 1 d .
H2' H 0.9070 0.5296 0.7483 0.045 Uiso 1 1 calc R
C3' C 0.74200(19) 0.6459(4) 0.62687(16) 0.0399(5) Uani 1 1 d .
H3' H 0.7756 0.7719 0.6560 0.048 Uiso 1 1 calc R
C4' C 0.62988(19) 0.5999(3) 0.64722(17) 0.0370(5) Uani 1 1 d .
C5' C 0.5663(2) 0.7411(4) 0.6878(2) 0.0472(6) Uani 1 1 d .
C6' C 0.5018(2) 0.6687(4) 0.5709(2) 0.0507(6) Uani 1 1 d .
H6'1 H 0.4926 0.7533 0.5079 0.061 Uiso 1 1 calc R
H6'2 H 0.4343 0.5814 0.5560 0.061 Uiso 1 1 calc R
C2'A C 0.8154(2) 0.5157(4) 0.50370(18) 0.0462(6) Uani 1 1 d .
C3'A C 0.9203(3) 0.6431(6) 0.5150(2) 0.0680(8) Uani 1 1 d .
H3'1 H 0.9521 0.7031 0.5889 0.102 Uiso 1 1 calc R
H3'2 H 0.8925 0.7389 0.4563 0.102 Uiso 1 1 calc R
H3'3 H 0.9834 0.5686 0.5069 0.102 Uiso 1 1 calc R
C4'A C 0.7688(3) 0.4024(6) 0.3952(2) 0.0630(8) Uani 1 1 d .
H4'1 H 0.8345 0.3294 0.3909 0.094 Uiso 1 1 calc R
H4'2 H 0.7365 0.4871 0.3307 0.094 Uiso 1 1 calc R
H4'3 H 0.7055 0.3178 0.3942 0.094 Uiso 1 1 calc R
C1B C 0.8656(2) 0.6177(3) 1.11306(16) 0.0360(4) Uani 1 1 d .
C2B C 0.75390(19) 0.6683(4) 1.12758(16) 0.0393(5) Uani 1 1 d .
C3B C 0.7596(3) 0.8246(4) 1.1955(2) 0.0536(6) Uani 1 1 d .
H3B H 0.8309 0.8962 1.2276 0.064 Uiso 1 1 calc R
C4B C 0.6578(3) 0.8735(5) 1.2152(3) 0.0737(9) Uani 1 1 d .
H4B H 0.6604 0.9791 1.2601 0.088 Uiso 1 1 calc R
C5B C 0.5534(3) 0.7662(6) 1.1687(3) 0.0794(11) Uani 1 1 d .
H5B H 0.4863 0.7979 1.1839 0.095 Uiso 1 1 calc R
C6B C 0.5466(3) 0.6135(6) 1.1002(3) 0.0720(9) Uani 1 1 d .
H6B H 0.4748 0.5430 1.0680 0.086 Uiso 1 1 calc R
C7B C 0.6475(2) 0.5636(4) 1.0786(2) 0.0520(6) Uani 1 1 d .
H7B H 0.6433 0.4603 1.0316 0.062 Uiso 1 1 calc R
F1 F 0.60602(16) 0.9234(2) 0.70342(16) 0.0669(5) Uani 1 1 d .
F2 F 0.52860(14) 0.6962(3) 0.76925(13) 0.0656(5) Uani 1 1 d .
N1 N 0.80646(16) 0.3295(3) 0.85674(13) 0.0325(4) Uani 1 1 d .
N3 N 0.85530(16) 0.4525(3) 1.03873(14) 0.0344(4) Uani 1 1 d .
O2 O 0.80971(15) 0.6496(2) 0.88629(12) 0.0413(4) Uani 1 1 d .
O4 O 0.9097(2) 0.2649(3) 1.19548(13) 0.0589(5) Uani 1 1 d .
O2' O 0.84940(15) 0.3890(3) 0.59832(13) 0.0503(4) Uani 1 1 d .
O3' O 0.71696(15) 0.6220(3) 0.50900(12) 0.0547(5) Uani 1 1 d .
O4' O 0.63726(13) 0.4109(2) 0.68606(12) 0.0393(3) Uani 1 1 d .
O1B O 0.96085(15) 0.6975(3) 1.15666(15) 0.0542(4) Uani 1 1 d .

loop_
_atom_site_aniso_label
_atom_site_aniso_U_11
_atom_site_aniso_U_22
_atom_site_aniso_U_33
_atom_site_aniso_U_23
_atom_site_aniso_U_13
_atom_site_aniso_U_12
C2 0.0342(9) 0.0312(10) 0.0296(9) 0.0018(8) 0.0141(7) 0.0016(9)
C4 0.0503(12) 0.0399(12) 0.0346(10) 0.0084(9) 0.0201(9) 0.0054(10)
C5 0.0610(13) 0.0307(11) 0.0436(11) 0.0098(10) 0.0229(10) 0.0066(11)
C6 0.0444(11) 0.0275(10) 0.0396(10) 0.0009(9) 0.0179(9) 0.0009(9)
C1' 0.0377(10) 0.0372(11) 0.0257(8) -0.0017(8) 0.0108(7) 0.0009(9)
C2' 0.0357(9) 0.0471(12) 0.0294(9) 0.0018(9) 0.0142(8) 0.0017(10)
C3' 0.0430(10) 0.0430(12) 0.0351(9) 0.0065(10) 0.0173(8) 0.0012(10)
C4' 0.0359(9) 0.0397(12) 0.0312(9) 0.0037(9) 0.0095(8) 0.0012(9)
C5' 0.0432(12) 0.0465(14) 0.0543(13) -0.0037(11) 0.0225(10) 0.0019(11)
C6' 0.0412(11) 0.0543(15) 0.0470(12) 0.0044(12) 0.0083(9) 0.0077(11)
C2'A 0.0414(11) 0.0665(16) 0.0339(10) 0.0067(11) 0.0188(9) -0.0005(11)
C3'A 0.0630(15) 0.093(2) 0.0518(13) -0.0033(16) 0.0276(12) -0.0257(18)
C4'A 0.0588(14) 0.092(2) 0.0400(12) -0.0090(15) 0.0221(11) -0.0134(17)
C1B 0.0445(11) 0.0357(11) 0.0286(8) 0.0002(9) 0.0157(8) -0.0018(10)
C2B 0.0465(11) 0.0415(12) 0.0326(9) 0.0031(9) 0.0191(8) 0.0029(10)
C3B 0.0700(16) 0.0468(14) 0.0529(13) -0.0064(12) 0.0343(12) 0.0036(13)
C4B 0.088(2) 0.071(2) 0.0775(19) -0.0107(17) 0.0490(18) 0.0183(19)
C5B 0.0693(19) 0.105(3) 0.0775(19) 0.008(2) 0.0438(16) 0.035(2)
C6B 0.0456(13) 0.100(3) 0.0721(18) -0.001(2) 0.0261(13) -0.0011(17)
C7B 0.0466(12) 0.0627(16) 0.0480(12) -0.0055(12) 0.0208(10) 0.0002(12)
F1 0.0669(10) 0.0448(9) 0.0847(11) -0.0091(9) 0.0268(8) 0.0017(8)
F2 0.0606(9) 0.0830(13) 0.0660(9) -0.0111(9) 0.0391(7) -0.0018(9)
N1 0.0399(9) 0.0302(8) 0.0277(8) 0.0031(7) 0.0142(7) 0.0022(7)
N3 0.0447(9) 0.0314(10) 0.0287(8) 0.0022(7) 0.0168(7) 0.0014(7)
O2 0.0572(9) 0.0317(8) 0.0337(7) 0.0056(6) 0.0173(6) 0.0015(7)
O4 0.0903(13) 0.0512(11) 0.0336(7) 0.0116(8) 0.0237(8) 0.0128(10)
O2' 0.0588(9) 0.0634(12) 0.0363(7) 0.0064(8) 0.0272(7) 0.0145(9)
O3' 0.0541(9) 0.0789(14) 0.0334(7) 0.0183(9) 0.0201(7) 0.0177(10)
O4' 0.0326(7) 0.0414(8) 0.0393(7) 0.0051(7) 0.0100(6) -0.0017(7)
O1B 0.0489(9) 0.0576(11) 0.0579(10) -0.0162(9) 0.0238(8) -0.0133(9)

loop_
_atom_type_symbol
_atom_type_description
_atom_type_scat_dispersion_real
_atom_type_scat_dispersion_imag
_atom_type_scat_source
C C 0.0033 0.0000 'International Tables Vol C Tables 4.2.6.8 and 6.1.1.4'
H H 0.0000 0.0000 'International Tables Vol C Tables 4.2.6.8 and 6.1.1.4'
N N 0.0061 0.0000 'International Tables Vol C Tables 4.2.6.8 and 6.1.1.4'
O O 0.0106 0.0000 'International Tables Vol C Tables 4.2.6.8 and 6.1.1.4'
F F 0.0171 0.0000 'International Tables Vol C Tables 4.2.6.8 and 6.1.1.4'

loop_
_geom_angle_atom_site_label_1
_geom_angle_atom_site_label_2
_geom_angle_atom_site_label_3
_geom_angle
O2 C2 N1 123.24(17)
O2 C2 N3 122.12(19)
N1 C2 N3 114.63(18)
O4 C4 N3 119.1(2)
O4 C4 C5 127.2(2)
N3 C4 C5 113.68(17)
C6 C5 C4 120.4(2)
C5 C6 N1 122.9(2)
O4' C1' N1 109.84(15)
O4' C1' C2' 107.45(17)
N1 C1' C2' 116.51(17)
O2' C2' C1' 107.59(19)
O2' C2' C3' 104.32(16)
C1' C2' C3' 105.87(17)
O3' C3' C4' 110.08(17)
O3' C3' C2' 104.48(18)
C4' C3' C2' 103.76(18)
O4' C4' C5' 118.54(19)
O4' C4' C3' 109.39(18)
C5' C4' C3' 123.1(2)
O4' C4' C6' 115.2(2)
C5' C4' C6' 58.59(16)
C3' C4' C6' 124.00(19)
F2 C5' F1 108.7(2)
F2 C5' C6' 120.6(2)
F1 C5' C6' 119.1(2)
F2 C5' C4' 120.6(2)
F1 C5' C4' 119.2(2)
C6' C5' C4' 62.50(16)
C5' C6' C4' 58.90(15)
O2' C2'A O3' 103.92(15)
O2' C2'A C4'A 109.0(3)
O3' C2'A C4'A 108.7(2)
O2' C2'A C3'A 110.8(2)
O3' C2'A C3'A 111.3(3)
C4'A C2'A C3'A 112.7(2)
O1B C1B C2B 125.4(2)
O1B C1B N3 119.0(2)
C2B C1B N3 115.62(19)
C7B C2B C3B 120.3(2)
C7B C2B C1B 122.4(2)
C3B C2B C1B 117.3(2)
C2B C3B C4B 119.4(3)
C5B C4B C3B 120.1(3)
C6B C5B C4B 120.9(3)
C5B C6B C7B 119.8(3)
C2B C7B C6B 119.6(3)
C2 N1 C6 121.28(16)
C2 N1 C1' 119.78(17)
C6 N1 C1' 118.87(17)
C2 N3 C4 126.95(18)
C2 N3 C1B 116.89(17)
C4 N3 C1B 116.16(15)
C2' O2' C2'A 107.90(19)
C3' O3' C2'A 107.14(16)
C4' O4' C1' 109.74(16)

loop_
_geom_bond_atom_site_label_1
_geom_bond_atom_site_label_2
_geom_bond_distance
C2 O2 1.208(3)
C2 N1 1.377(3)
C2 N3 1.381(2)
C4 O4 1.214(3)
C4 N3 1.404(3)
C4 C5 1.430(3)
C5 C6 1.329(3)
C6 N1 1.379(3)
C1' O4' 1.417(2)
C1' N1 1.468(2)
C1' C2' 1.522(3)
C2' O2' 1.417(3)
C2' C3' 1.533(3)
C3' O3' 1.422(2)
C3' C4' 1.507(3)
C4' O4' 1.406(3)
C4' C5' 1.469(3)
C4' C6' 1.522(3)
C5' F2 1.334(3)
C5' F1 1.351(3)
C5' C6' 1.464(3)
C2'A O2' 1.420(3)
C2'A O3' 1.422(3)
C2'A C4'A 1.495(4)
C2'A C3'A 1.501(4)
C1B O1B 1.186(3)
C1B C2B 1.471(3)
C1B N3 1.472(3)
C2B C7B 1.380(4)
C2B C3B 1.384(3)
C3B C4B 1.388(4)
C4B C5B 1.370(5)
C5B C6B 1.365(5)
C6B C7B 1.393(4)

loop_
_cod_related_entry_id
_cod_related_entry_database
_cod_related_entry_code
1 ChemSpider 21194220
